data_2202351
loop_
_publ_author_name
'Clegg, William'
'Horsburgh, Lynne'

_publ_section_title
;Methyl
 2(<i>S</i>)-(<i>N</i>-fluoren-9-ylmethoxycarbonylamino)-3-(2-pyridyl)propionate
;
_journal_issue 9
_journal_name_full 'Acta Crystallographica Section E'
_journal_page_first o1257
_journal_page_last o1258
_journal_paper_doi 10.1107/S1600536803017240
_journal_volume 59
_journal_year 2003
_chemical_formula_iupac 'C24 H22 N2 O4'
_chemical_formula_moiety 'C24 H22 N2 O4'
_chemical_formula_sum 'C24 H22 N2 O4'
_chemical_formula_weight 402.44
_chemical_name_systematic
;
Methyl 2(S)-(N-fluoren-9-ylmethoxycarbonylamino)-3-(2-pyridyl)propionate
;
_space_group_IT_number 19
_symmetry_cell_setting orthorhombic
_symmetry_space_group_name_Hall 'P 2ac 2ab'
_symmetry_space_group_name_H-M 'P 21 21 21'
_atom_sites_solution_hydrogens geom
_atom_sites_solution_primary direct
_atom_sites_solution_secondary difmap
_audit_creation_method SHELXL-97
_cell_angle_alpha 90.00
_cell_angle_beta 90.00
_cell_angle_gamma 90.00
_cell_formula_units_Z 4
_cell_length_a 5.524(4)
_cell_length_b 14.988(11)
_cell_length_c 23.557(18)
_cell_measurement_reflns_used 2523
_cell_measurement_temperature 173(2)
_cell_measurement_theta_max 25.8
_cell_measurement_theta_min 2.2
_cell_volume 1950(3)
_computing_cell_refinement 'SAINT (Bruker, 2001)'
_computing_data_collection 'SMART (Bruker, 2001)'
_computing_data_reduction SAINT
_computing_molecular_graphics SHELXTL
_computing_publication_material 'SHELXTL and local programs'
_computing_structure_refinement SHELXTL
_computing_structure_solution 'SHELXTL (Sheldrick, 2001)'
_diffrn_ambient_temperature 173(2)
_diffrn_detector_area_resol_mean 8.192
_diffrn_measured_fraction_theta_full 0.921
_diffrn_measured_fraction_theta_max 0.921
_diffrn_measurement_device_type 'Bruker SMART 1K CCD'
_diffrn_measurement_method 'narrow-frame \w'
_diffrn_radiation_monochromator graphite
_diffrn_radiation_source 'sealed tube'
_diffrn_radiation_type MoK\a
_diffrn_radiation_wavelength 0.71073
_diffrn_reflns_av_R_equivalents 0.1577
_diffrn_reflns_av_sigmaI/netI 0.1753
_diffrn_reflns_limit_h_max 6
_diffrn_reflns_limit_h_min -6
_diffrn_reflns_limit_k_max 15
_diffrn_reflns_limit_k_min -11
_diffrn_reflns_limit_l_max 28
_diffrn_reflns_limit_l_min -28
_diffrn_reflns_number 6519
_diffrn_reflns_theta_full 25.00
_diffrn_reflns_theta_max 25.00
_diffrn_reflns_theta_min 1.73
_diffrn_standards_number 0
_exptl_absorpt_coefficient_mu 0.094
_exptl_absorpt_correction_type none
_exptl_crystal_colour colourless
_exptl_crystal_density_diffrn 1.371
_exptl_crystal_density_method 'not measured'
_exptl_crystal_description needle
_exptl_crystal_F_000 848
_exptl_crystal_size_max 0.48
_exptl_crystal_size_mid 0.09
_exptl_crystal_size_min 0.06
_refine_diff_density_max 0.193
_refine_diff_density_min -0.229
_refine_ls_extinction_coef 0.0073(12)
_refine_ls_extinction_expression Fc^*^=kFc[1+0.001xFc^2^\l^3^/sin(2\q)]^-1/4^
_refine_ls_extinction_method SHELXTL
_refine_ls_goodness_of_fit_ref 0.797
_refine_ls_hydrogen_treatment constr
_refine_ls_matrix_type full
_refine_ls_number_parameters 273
_refine_ls_number_reflns 1863
_refine_ls_number_restraints 0
_refine_ls_restrained_S_all 0.797
_refine_ls_R_factor_all 0.1133
_refine_ls_R_factor_gt 0.0517
_refine_ls_shift/su_max <0.001
_refine_ls_shift/su_mean 0.000
_refine_ls_structure_factor_coef Fsqd
_refine_ls_weighting_details 'w = 1/[\s^2^(Fo^2^)+(0.0258P)^2^] where P=  (Fo^2^+2Fc^2^)/3'
_refine_ls_weighting_scheme calc
_refine_ls_wR_factor_gt 0.0766
_refine_ls_wR_factor_ref 0.0902
_reflns_number_gt 1042
_reflns_number_total 1863
_reflns_threshold_expression I>2\s(I)
_cod_data_source_file bt6321.cif
_cod_data_source_block I
_cod_database_code 2202351
_cod_database_fobs_code 2202351

loop_
_symmetry_equiv_pos_as_xyz
'x, y, z'
'-x+1/2, -y, z+1/2'
'-x, y+1/2, -z+1/2'
'x+1/2, -y+1/2, -z'

loop_
_atom_site_label
_atom_site_fract_x
_atom_site_fract_y
_atom_site_fract_z
_atom_site_U_iso_or_equiv
_atom_site_adp_type
_atom_site_calc_flag
_atom_site_refinement_flags
_atom_site_occupancy
_atom_site_disorder_assembly
_atom_site_disorder_group
_atom_site_type_symbol
C1 0.3623(8) 0.5721(4) 0.5524(2) 0.0315(14) Uani d . 1 . . C
N1 0.4492(8) 0.6179(3) 0.50819(16) 0.0370(12) Uani d . 1 . . N
C2 0.6059(10) 0.6832(4) 0.5197(2) 0.0479(16) Uani d . 1 . . C
H2 0.6654 0.7176 0.4888 0.058 Uiso calc R 1 . . H
C3 0.6875(9) 0.7044(4) 0.5736(2) 0.0466(16) Uani d . 1 . . C
H3 0.8014 0.7509 0.5797 0.056 Uiso calc R 1 . . H
C4 0.5957(10) 0.6547(4) 0.6180(2) 0.0525(18) Uani d . 1 . . C
H4 0.6437 0.6671 0.6559 0.063 Uiso calc R 1 . . H
C5 0.4364(9) 0.5880(4) 0.6069(2) 0.0435(16) Uani d . 1 . . C
H5 0.3761 0.5523 0.6371 0.052 Uiso calc R 1 . . H
C6 0.1889(8) 0.4990(4) 0.53975(17) 0.0330(14) Uani d . 1 . . C
H6A 0.0228 0.5237 0.5411 0.040 Uiso calc R 1 . . H
H6B 0.2016 0.4536 0.5701 0.040 Uiso calc R 1 . . H
C7 0.2238(8) 0.4524(3) 0.48228(19) 0.0334(14) Uani d . 1 . . C
H7 0.1217 0.3973 0.4837 0.040 Uiso calc R 1 . . H
C8 0.1370(8) 0.5049(4) 0.4303(2) 0.0310(14) Uani d . 1 . . C
O1 0.2444(6) 0.5094(3) 0.38623(13) 0.0479(11) Uani d . 1 . . O
O2 -0.0756(5) 0.5433(2) 0.43985(12) 0.0369(10) Uani d . 1 . . O
C9 -0.1820(8) 0.5855(4) 0.39104(19) 0.0436(15) Uani d . 1 . . C
H9A -0.2013 0.5415 0.3606 0.065 Uiso calc R 1 . . H
H9B -0.0766 0.6339 0.3780 0.065 Uiso calc R 1 . . H
H9C -0.3408 0.6099 0.4013 0.065 Uiso calc R 1 . . H
N2 0.4662(6) 0.4224(3) 0.47369(14) 0.0295(11) Uani d . 1 . . N
H2N 0.5880 0.4576 0.4826 0.035 Uiso calc R 1 . . H
C10 0.5101(9) 0.3413(4) 0.45225(18) 0.0274(14) Uani d . 1 . . C
O3 0.3698(6) 0.2803(3) 0.44961(13) 0.0363(10) Uani d . 1 . . O
O4 0.7398(5) 0.3359(2) 0.43328(12) 0.0320(9) Uani d . 1 . . O
C11 0.8216(8) 0.2504(3) 0.41180(18) 0.0325(15) Uani d . 1 . . C
H11A 0.6871 0.2068 0.4130 0.039 Uiso calc R 1 . . H
H11B 0.9551 0.2275 0.4358 0.039 Uiso calc R 1 . . H
C12 0.9088(8) 0.2619(3) 0.35102(17) 0.0274(14) Uani d . 1 . . C
H12 1.0297 0.3115 0.3491 0.033 Uiso calc R 1 . . H
C13 0.7100(9) 0.2773(4) 0.30720(19) 0.0309(14) Uani d . 1 . . C
C14 0.7130(8) 0.2090(4) 0.26681(19) 0.0302(14) Uani d . 1 . . C
C15 0.5458(9) 0.2071(4) 0.22334(19) 0.0389(16) Uani d . 1 . . C
H15 0.5476 0.1601 0.1963 0.047 Uiso calc R 1 . . H
C16 0.3776(10) 0.2737(4) 0.2197(2) 0.0447(16) Uani d . 1 . . C
H16 0.2623 0.2732 0.1898 0.054 Uiso calc R 1 . . H
C17 0.3740(9) 0.3424(4) 0.2596(2) 0.0419(16) Uani d . 1 . . C
H17 0.2562 0.3882 0.2561 0.050 Uiso calc R 1 . . H
C18 0.5392(9) 0.3457(4) 0.3046(2) 0.0365(15) Uani d . 1 . . C
H18 0.5352 0.3922 0.3320 0.044 Uiso calc R 1 . . H
C19 1.0234(8) 0.1756(3) 0.32964(18) 0.0264(13) Uani d . 1 . . C
C20 0.9025(8) 0.1454(4) 0.2814(2) 0.0301(13) Uani d . 1 . . C
C21 0.9781(9) 0.0691(4) 0.25342(19) 0.0371(15) Uani d . 1 . . C
H21 0.8979 0.0494 0.2200 0.045 Uiso calc R 1 . . H
C22 1.1738(9) 0.0221(4) 0.2752(2) 0.0459(16) Uani d . 1 . . C
H22 1.2251 -0.0317 0.2576 0.055 Uiso calc R 1 . . H
C23 1.2932(9) 0.0534(4) 0.3225(2) 0.0436(16) Uani d . 1 . . C
H23 1.4323 0.0225 0.3358 0.052 Uiso calc R 1 . . H
C24 1.2155(8) 0.1289(3) 0.35116(19) 0.0323(14) Uani d . 1 . . C
H24 1.2939 0.1479 0.3850 0.039 Uiso calc R 1 . . H

loop_
_atom_site_aniso_label
_atom_site_aniso_U_11
_atom_site_aniso_U_22
_atom_site_aniso_U_33
_atom_site_aniso_U_12
_atom_site_aniso_U_13
_atom_site_aniso_U_23
C1 0.021(3) 0.035(4) 0.039(3) 0.006(3) -0.002(2) -0.007(3)
N1 0.042(3) 0.028(4) 0.041(2) -0.006(2) -0.003(2) 0.002(3)
C2 0.043(3) 0.044(5) 0.057(4) -0.008(3) -0.002(3) 0.004(4)
C3 0.029(3) 0.049(5) 0.062(4) -0.005(3) -0.007(3) -0.020(4)
C4 0.035(3) 0.086(6) 0.036(3) -0.011(4) 0.001(3) -0.018(4)
C5 0.033(3) 0.061(5) 0.036(3) -0.011(3) 0.001(3) -0.007(3)
C6 0.029(3) 0.042(4) 0.028(2) 0.004(3) 0.004(2) 0.004(3)
C7 0.024(3) 0.036(4) 0.040(3) 0.006(3) 0.008(3) -0.008(3)
C8 0.019(3) 0.037(4) 0.037(3) -0.002(3) -0.002(3) -0.009(3)
O1 0.028(2) 0.085(3) 0.0312(18) -0.001(2) 0.0046(19) -0.001(2)
O2 0.0220(19) 0.051(3) 0.0376(19) 0.0104(18) 0.0038(17) 0.002(2)
C9 0.025(3) 0.060(4) 0.046(3) 0.007(3) -0.011(3) 0.002(3)
N2 0.021(2) 0.026(3) 0.041(2) 0.003(2) -0.002(2) -0.014(2)
C10 0.024(3) 0.036(5) 0.022(3) 0.000(3) 0.003(2) -0.003(3)
O3 0.0234(19) 0.034(3) 0.051(2) -0.0078(19) 0.0073(17) -0.009(2)
O4 0.0190(18) 0.039(3) 0.0381(17) 0.0017(19) 0.0068(16) -0.0047(19)
C11 0.022(3) 0.040(4) 0.036(3) 0.004(3) 0.001(2) -0.004(3)
C12 0.019(3) 0.028(4) 0.035(3) -0.008(3) 0.008(2) -0.007(3)
C13 0.025(3) 0.036(4) 0.032(3) -0.011(3) 0.009(2) -0.001(3)
C14 0.028(3) 0.034(4) 0.028(3) -0.011(3) 0.005(2) 0.006(3)
C15 0.035(3) 0.053(5) 0.028(3) -0.013(3) 0.000(3) 0.003(3)
C16 0.033(3) 0.055(5) 0.046(3) -0.005(3) -0.009(3) 0.012(4)
C17 0.024(3) 0.051(5) 0.050(3) -0.001(3) 0.001(3) 0.024(4)
C18 0.030(3) 0.039(4) 0.040(3) -0.001(3) 0.011(3) 0.006(3)
C19 0.016(3) 0.032(4) 0.031(3) -0.005(3) 0.001(2) 0.001(3)
C20 0.024(3) 0.032(4) 0.034(3) -0.006(3) 0.001(2) -0.003(3)
C21 0.033(3) 0.048(5) 0.030(3) -0.007(3) 0.000(3) -0.006(3)
C22 0.041(4) 0.057(5) 0.039(3) 0.003(3) 0.007(3) -0.008(3)
C23 0.024(3) 0.056(5) 0.050(3) 0.009(3) 0.003(3) -0.003(3)
C24 0.023(3) 0.042(4) 0.031(3) -0.005(3) -0.002(2) 0.004(3)

loop_
_atom_type_symbol
_atom_type_description
_atom_type_scat_dispersion_real
_atom_type_scat_dispersion_imag
_atom_type_scat_source
C C 0.0033 0.0000 'International Tables Vol C Tables 4.2.6.8 and 6.1.1.4'
H H 0.0000 0.0000 'International Tables Vol C Tables 4.2.6.8 and 6.1.1.4'
N N 0.0061 0.0000 'International Tables Vol C Tables 4.2.6.8 and 6.1.1.4'
O O 0.0106 0.0000 'International Tables Vol C Tables 4.2.6.8 and 6.1.1.4'

loop_
_geom_angle_atom_site_label_1
_geom_angle_atom_site_label_2
_geom_angle_atom_site_label_3
_geom_angle
N1 C1 C5 122.3(5)
N1 C1 C6 117.0(4)
C5 C1 C6 120.7(5)
C1 N1 C2 116.8(5)
N1 C2 H2 117.7
N1 C2 C3 124.5(6)
H2 C2 C3 117.7
C2 C3 H3 121.6
C2 C3 C4 116.9(5)
H3 C3 C4 121.6
C3 C4 H4 120.4
C3 C4 C5 119.3(5)
H4 C4 C5 120.4
C1 C5 C4 120.2(5)
C1 C5 H5 119.9
C4 C5 H5 119.9
C1 C6 H6A 108.4
C1 C6 H6B 108.4
C1 C6 C7 115.6(4)
H6A C6 H6B 107.4
H6A C6 C7 108.4
H6B C6 C7 108.4
C6 C7 H7 105.9
C6 C7 C8 115.5(4)
C6 C7 N2 112.7(4)
H7 C7 C8 105.9
H7 C7 N2 105.9
C8 C7 N2 110.0(4)
C7 C8 O1 124.5(4)
C7 C8 O2 111.4(4)
O1 C8 O2 124.1(5)
C8 O2 C9 114.7(4)
O2 C9 H9A 109.5
O2 C9 H9B 109.5
O2 C9 H9C 109.5
H9A C9 H9B 109.5
H9A C9 H9C 109.5
H9B C9 H9C 109.5
C7 N2 H2N 119.7
C7 N2 C10 120.6(4)
H2N N2 C10 119.7
N2 C10 O3 126.5(5)
N2 C10 O4 110.5(5)
O3 C10 O4 123.0(5)
C10 O4 C11 117.5(4)
O4 C11 H11A 109.9
O4 C11 H11B 109.9
O4 C11 C12 109.1(4)
H11A C11 H11B 108.3
H11A C11 C12 109.9
H11B C11 C12 109.9
C11 C12 H12 109.8
C11 C12 C13 115.2(4)
C11 C12 C19 110.3(4)
H12 C12 C13 109.8
H12 C12 C19 109.8
C13 C12 C19 101.8(4)
C12 C13 C14 110.0(4)
C12 C13 C18 128.9(5)
C14 C13 C18 121.1(5)
C13 C14 C15 120.8(5)
C13 C14 C20 109.1(4)
C15 C14 C20 130.0(5)
C14 C15 H15 120.4
C14 C15 C16 119.1(5)
H15 C15 C16 120.4
C15 C16 H16 119.8
C15 C16 C17 120.5(5)
H16 C16 C17 119.8
C16 C17 H17 119.1
C16 C17 C18 121.8(5)
H17 C17 C18 119.1
C13 C18 C17 116.6(5)
C13 C18 H18 121.7
C17 C18 H18 121.7
C12 C19 C20 110.2(4)
C12 C19 C24 129.3(4)
C20 C19 C24 120.5(5)
C14 C20 C19 108.9(5)
C14 C20 C21 130.2(5)
C19 C20 C21 120.8(5)
C20 C21 H21 120.7
C20 C21 C22 118.6(5)
H21 C21 C22 120.7
C21 C22 H22 120.1
C21 C22 C23 119.9(5)
H22 C22 C23 120.1
C22 C23 H23 119.2
C22 C23 C24 121.6(5)
H23 C23 C24 119.2
C19 C24 C23 118.5(4)
C19 C24 H24 120.7
C23 C24 H24 120.7

loop_
_geom_bond_atom_site_label_1
_geom_bond_atom_site_label_2
_geom_bond_site_symmetry_2
_geom_bond_distance
_geom_bond_publ_flag
C1 N1 . 1.338(6) ?
C1 C5 . 1.368(6) ?
C1 C6 . 1.485(7) ?
N1 C2 . 1.334(6) ?
C2 H2 . 0.950 ?
C2 C3 . 1.383(6) ?
C3 H3 . 0.950 ?
C3 C4 . 1.381(7) ?
C4 H4 . 0.950 ?
C4 C5 . 1.357(7) ?
C5 H5 . 0.950 ?
C6 H6A . 0.990 ?
C6 H6B . 0.990 ?
C6 C7 . 1.536(6) ?
C7 H7 . 1.000 ?
C7 C8 . 1.533(6) ?
C7 N2 . 1.427(6) ?
C8 O1 . 1.197(5) ?
C8 O2 . 1.327(5) ?
O2 C9 . 1.438(5) ?
C9 H9A . 0.980 ?
C9 H9B . 0.980 ?
C9 H9C . 0.980 ?
N2 H2N . 0.880 ?
N2 C10 . 1.338(6) ?
C10 O3 . 1.201(5) ?
C10 O4 . 1.347(5) ?
O4 C11 . 1.450(5) ?
C11 H11A . 0.990 ?
C11 H11B . 0.990 ?
C11 C12 . 1.521(6) ?
C12 H12 . 1.000 ?
C12 C13 . 1.525(6) ?
C12 C19 . 1.525(6) ?
C13 C14 . 1.398(6) ?
C13 C18 . 1.394(6) ?
C14 C15 . 1.379(6) ?
C14 C20 . 1.457(6) ?
C15 H15 . 0.950 ?
C15 C16 . 1.366(7) ?
C16 H16 . 0.950 ?
C16 C17 . 1.394(7) ?
C17 H17 . 0.950 ?
C17 C18 . 1.400(6) ?
C18 H18 . 0.950 ?
C19 C20 . 1.394(6) ?
C19 C24 . 1.368(6) ?
C20 C21 . 1.384(6) ?
C21 H21 . 0.950 ?
C21 C22 . 1.390(7) ?
C22 H22 . 0.950 ?
C22 C23 . 1.377(6) ?
C23 H23 . 0.950 ?
C23 C24 . 1.386(6) ?
C24 H24 . 0.950 ?

loop_
_geom_hbond_atom_site_label_D
_geom_hbond_atom_site_label_H
_geom_hbond_atom_site_label_A
_geom_hbond_site_symmetry_A
_geom_hbond_distance_DH
_geom_hbond_distance_HA
_geom_hbond_distance_DA
_geom_hbond_angle_DHA
_geom_hbond_publ_flag
N2 H2N O2 1_655 0.88 2.47 3.214(5) 142 no

loop_
_geom_torsion_atom_site_label_1
_geom_torsion_atom_site_label_2
_geom_torsion_atom_site_label_3
_geom_torsion_atom_site_label_4
_geom_torsion
_geom_torsion_publ_flag
C5 C1 N1 C2 -2.7(7) ?
C6 C1 N1 C2 -179.7(4) ?
C1 N1 C2 C3 1.8(8) ?
N1 C2 C3 C4 -1.1(8) ?
C2 C3 C4 C5 1.0(8) ?
C3 C4 C5 C1 -1.9(9) ?
N1 C1 C5 C4 2.8(8) ?
C6 C1 C5 C4 179.7(5) ?
N1 C1 C6 C7 30.3(6) yes
C5 C1 C6 C7 -146.7(5) yes
C1 C6 C7 C8 -75.6(5) yes
C1 C6 C7 N2 52.0(6) yes
C6 C7 C8 O1 138.5(5) ?
C6 C7 C8 O2 -42.9(6) yes
N2 C7 C8 O1 9.5(7) ?
N2 C7 C8 O2 -171.9(4) yes
C7 C8 O2 C9 -173.3(4) yes
O1 C8 O2 C9 5.3(7) ?
C6 C7 N2 C10 136.1(4) yes
C8 C7 N2 C10 -93.4(5) yes
C7 N2 C10 O3 -17.0(7) ?
C7 N2 C10 O4 163.1(4) yes
N2 C10 O4 C11 176.3(3) yes
O3 C10 O4 C11 -3.6(6) ?
C10 O4 C11 C12 122.7(4) yes
O4 C11 C12 C13 -72.2(5) yes
O4 C11 C12 C19 173.4(3) yes
C11 C12 C13 C14 -119.3(4) ?
C11 C12 C13 C18 59.4(7) ?
C19 C12 C13 C14 0.0(5) ?
C19 C12 C13 C18 178.7(5) ?
C12 C13 C14 C15 178.5(4) ?
C12 C13 C14 C20 1.2(5) ?
C18 C13 C14 C15 -0.3(7) ?
C18 C13 C14 C20 -177.6(4) ?
C13 C14 C15 C16 0.7(7) ?
C20 C14 C15 C16 177.4(5) ?
C14 C15 C16 C17 -0.3(8) ?
C15 C16 C17 C18 -0.4(8) ?
C12 C13 C18 C17 -179.0(4) ?
C14 C13 C18 C17 -0.4(7) ?
C16 C17 C18 C13 0.8(7) ?
C11 C12 C19 C20 121.5(4) ?
C11 C12 C19 C24 -58.4(6) ?
C13 C12 C19 C20 -1.3(5) ?
C13 C12 C19 C24 178.8(5) ?
C12 C19 C20 C14 2.1(5) ?
C12 C19 C20 C21 178.3(4) ?
C24 C19 C20 C14 -178.0(4) ?
C24 C19 C20 C21 -1.8(7) ?
C13 C14 C20 C19 -2.1(5) ?
C13 C14 C20 C21 -177.8(5) ?
C15 C14 C20 C19 -179.1(5) ?
C15 C14 C20 C21 5.2(9) ?
C14 C20 C21 C22 176.8(5) ?
C19 C20 C21 C22 1.5(7) ?
C20 C21 C22 C23 -2.3(7) ?
C21 C22 C23 C24 3.5(7) ?
C12 C19 C24 C23 -177.3(4) ?
C20 C19 C24 C23 2.8(7) ?
C22 C23 C24 C19 -3.7(7) ?

loop_
_cod_related_entry_id
_cod_related_entry_database
_cod_related_entry_code
1 ChemSpider 9467551
